data_2016310
loop_
_publ_author_name
'Chen, Zilu'
'Xing, Huihui'
'Liang, Fupei'

_publ_section_title
Poly[[diaquamanganese(II)]-\m~3~-4-oxido-2-oxo-1,2-dihydropyrimidine-5-carboxylato-\k^4^<i>O</i>^4^,<i>O</i>^5^:<i>O</i>^2^:<i>O</i>^2^]
_journal_coeditor_code DN3069
_journal_issue 12
_journal_name_full 'Acta Crystallographica Section C'
_journal_page_first m576
_journal_page_last m578
_journal_paper_doi 10.1107/S0108270107053875
_journal_volume 63
_journal_year 2007
_chemical_formula_iupac '[Mn (C5 H2 N2 O4) (H2 O)2]'
_chemical_formula_moiety 'C5 H6 Mn N2 O6'
_chemical_formula_sum 'C5 H6 Mn N2 O6'
_chemical_formula_weight 245.06
_chemical_name_systematic
;
Poly[[diaquamanganese(II)]-\m~3~-2-oxo-4-oxido-1,2-dihydropyrimidine-
5-carboxylato-\k^4^O^4^,O^5^:O^2^:O^2^]
;
_space_group_IT_number 61
_symmetry_cell_setting orthorhombic
_symmetry_space_group_name_Hall '-P 2ac 2ab'
_symmetry_space_group_name_H-M 'P b c a'
_atom_sites_solution_hydrogens geom
_atom_sites_solution_primary direct
_atom_sites_solution_secondary difmap
_cell_angle_alpha 90.000
_cell_angle_beta 90.000
_cell_angle_gamma 90.000
_cell_formula_units_Z 8
_cell_length_a 12.9325(17)
_cell_length_b 6.7317(9)
_cell_length_c 17.018(2)
_cell_measurement_reflns_used 2468
_cell_measurement_temperature 273(2)
_cell_measurement_theta_max 27.20
_cell_measurement_theta_min 2.39
_cell_volume 1481.5(3)
_computing_cell_refinement 'SAINT (Bruker, 1998)'
_computing_data_collection 'SMART (Bruker, 1998)'
_computing_data_reduction 'SAINT (Bruker, 1998)'
_computing_molecular_graphics
;
ORTEPIII (Burnett & Johnson, 1996), ORTEP-3 for Windows (Farrugia,
1997)
and DIAMOND (Brandenburg & Putz, 2004)
;
_computing_publication_material 'SHELXTL (Bruker, 1998)'
_computing_structure_refinement 'SHELXL97 (Sheldrick, 1997)'
_computing_structure_solution 'SHELXS97 (Sheldrick, 1997)'
_diffrn_ambient_temperature 273(2)
_diffrn_measured_fraction_theta_full 0.998
_diffrn_measured_fraction_theta_max 0.998
_diffrn_measurement_device_type 'Bruker SMART CCD area-detector'
_diffrn_measurement_method '\f and \w scans'
_diffrn_radiation_monochromator graphite
_diffrn_radiation_source 'fine-focus sealed tube'
_diffrn_radiation_type MoK\a
_diffrn_radiation_wavelength 0.71073
_diffrn_reflns_av_R_equivalents 0.0343
_diffrn_reflns_av_sigmaI/netI 0.0237
_diffrn_reflns_limit_h_max 15
_diffrn_reflns_limit_h_min -14
_diffrn_reflns_limit_k_max 8
_diffrn_reflns_limit_k_min -7
_diffrn_reflns_limit_l_max 18
_diffrn_reflns_limit_l_min -20
_diffrn_reflns_number 7030
_diffrn_reflns_theta_full 25.05
_diffrn_reflns_theta_max 25.05
_diffrn_reflns_theta_min 2.39
_exptl_absorpt_coefficient_mu 1.790
_exptl_absorpt_correction_T_max 0.8413
_exptl_absorpt_correction_T_min 0.7160
_exptl_absorpt_correction_type multi-scan
_exptl_absorpt_process_details '(SADABS; Bruker, 1998)'
_exptl_crystal_colour yellow
_exptl_crystal_density_diffrn 2.197
_exptl_crystal_density_method 'not measured'
_exptl_crystal_description block
_exptl_crystal_F_000 984
_exptl_crystal_size_max 0.20
_exptl_crystal_size_mid 0.10
_exptl_crystal_size_min 0.10
_refine_diff_density_max 0.319
_refine_diff_density_min -0.246
_refine_ls_extinction_method none
_refine_ls_goodness_of_fit_ref 1.072
_refine_ls_hydrogen_treatment constr
_refine_ls_matrix_type full
_refine_ls_number_parameters 127
_refine_ls_number_reflns 1303
_refine_ls_number_restraints 0
_refine_ls_restrained_S_all 1.072
_refine_ls_R_factor_all 0.0301
_refine_ls_R_factor_gt 0.0239
_refine_ls_shift/su_max 0.001
_refine_ls_shift/su_mean 0.000
_refine_ls_structure_factor_coef Fsqd
_refine_ls_weighting_details 'calc w=1/[\s^2^(Fo^2^)+(0.0297P)^2^+0.7981P] where P=(Fo^2^+2Fc^2^)/3'
_refine_ls_weighting_scheme calc
_refine_ls_wR_factor_gt 0.0590
_refine_ls_wR_factor_ref 0.0625
_reflns_number_gt 1132
_reflns_number_total 1303
_reflns_threshold_expression >2\s(I)
_cod_data_source_file dn3069.cif
_cod_data_source_block I
_cod_depositor_comments
;
The following automatic conversions were performed:
'_symmetry_cell_setting' value 'Orthorhombic' changed to 'orthorhombic'
according to '/home/saulius/struct/CIF-dictionaries/cif_core.dic'
dictionary named 'cif_core.dic' version 2.4.1 from 2010-06-29.

Automatic conversion script
Id: cif_fix_enum 1527 2010-12-29 10:47:43Z saulius 

The following automatic conversions were performed:

'_symmetry_cell_setting' value 'Orthorhombic' changed to
'orthorhombic' according to
/home/saulius/struct/CIF-dictionaries/cif_core.dic dictionary named
'cif_core.dic' version 2.4.1 from 2010-06-29.

Automatic conversion script
Id: cif_fix_values 1715 2011-07-08 13:25:40Z adriana 
;
_cod_database_code 2016310
_cod_database_fobs_code 2016310

loop_
_symmetry_equiv_pos_as_xyz
'x, y, z'
'-x+1/2, -y, z+1/2'
'-x, y+1/2, -z+1/2'
'x+1/2, -y+1/2, -z'
'-x, -y, -z'
'x-1/2, y, -z-1/2'
'x, -y-1/2, z-1/2'
'-x-1/2, y-1/2, z'

loop_
_atom_site_type_symbol
_atom_site_label
_atom_site_fract_x
_atom_site_fract_y
_atom_site_fract_z
_atom_site_U_iso_or_equiv
_atom_site_adp_type
_atom_site_calc_flag
_atom_site_refinement_flags
_atom_site_occupancy
Mn Mn1 0.46146(2) 0.66790(5) 0.57158(2) 0.01867(13) Uani d . 1
C C1 0.69138(16) 0.7457(3) 0.67430(13) 0.0158(5) Uani d . 1
C C2 0.68969(16) 0.7992(3) 0.59174(13) 0.0159(5) Uani d . 1
C C3 0.86893(17) 0.8237(3) 0.59028(13) 0.0165(5) Uani d . 1
C C4 0.78584(16) 0.7290(3) 0.70827(13) 0.0172(5) Uani d . 1
H H4 0.7905 0.6939 0.7610 0.021 Uiso calc R 1
C C5 0.59655(17) 0.7098(3) 0.72311(13) 0.0193(5) Uani d . 1
N N1 0.77882(14) 0.8396(3) 0.55353(11) 0.0179(4) Uani d . 1
N N2 0.87285(14) 0.7625(3) 0.66708(11) 0.0193(4) Uani d . 1
H H2 0.9319 0.7452 0.6893 0.023 Uiso calc R 1
O O1 0.50967(13) 0.6861(3) 0.69090(9) 0.0267(4) Uani d . 1
O O2 0.60727(13) 0.7022(2) 0.79643(9) 0.0266(4) Uani d . 1
O O3 0.60651(11) 0.8146(2) 0.55292(9) 0.0223(4) Uani d . 1
O O4 0.95410(11) 0.8632(2) 0.55584(9) 0.0204(4) Uani d . 1
O O1W 0.38407(12) 0.9545(2) 0.57592(9) 0.0235(4) Uani d . 1
H H1WA 0.3976 1.0236 0.6162 0.035 Uiso d R 1
H H1WB 0.3857 1.0273 0.5354 0.035 Uiso d R 1
O O2W 0.33088(11) 0.5072(3) 0.61325(10) 0.0288(4) Uani d . 1
H H2WA 0.2783 0.4854 0.5851 0.043 Uiso d R 1
H H2WB 0.3467 0.3998 0.6364 0.043 Uiso d R 1

loop_
_atom_site_aniso_label
_atom_site_aniso_U_11
_atom_site_aniso_U_22
_atom_site_aniso_U_33
_atom_site_aniso_U_12
_atom_site_aniso_U_13
_atom_site_aniso_U_23
Mn1 0.0158(2) 0.0237(2) 0.0164(2) 0.00110(14) 0.00145(13) 0.00042(14)
C1 0.0184(11) 0.0144(11) 0.0145(11) 0.0003(9) 0.0012(9) -0.0001(9)
C2 0.0167(11) 0.0146(12) 0.0164(11) -0.0006(9) -0.0003(9) -0.0003(9)
C3 0.0182(12) 0.0143(12) 0.0170(12) -0.0006(9) 0.0028(9) -0.0032(9)
C4 0.0227(12) 0.0150(12) 0.0137(11) -0.0006(9) 0.0013(9) 0.0013(9)
C5 0.0246(13) 0.0149(12) 0.0184(13) -0.0010(9) 0.0021(10) -0.0003(9)
N1 0.0166(10) 0.0222(11) 0.0149(9) -0.0033(8) 0.0001(7) 0.0005(8)
N2 0.0156(9) 0.0252(11) 0.0170(10) -0.0002(8) -0.0032(8) 0.0032(8)
O1 0.0189(9) 0.0421(11) 0.0191(9) -0.0032(7) 0.0012(7) 0.0011(7)
O2 0.0337(10) 0.0345(10) 0.0117(9) -0.0057(8) 0.0012(7) 0.0007(7)
O3 0.0153(8) 0.0331(10) 0.0184(8) -0.0035(7) -0.0044(7) 0.0077(7)
O4 0.0150(8) 0.0271(9) 0.0190(9) -0.0046(6) 0.0040(6) -0.0006(7)
O1W 0.0287(9) 0.0248(9) 0.0168(8) 0.0021(7) -0.0012(7) 0.0008(7)
O2W 0.0183(8) 0.0370(11) 0.0310(10) -0.0036(8) -0.0047(7) 0.0074(8)

loop_
_atom_type_symbol
_atom_type_description
_atom_type_scat_dispersion_real
_atom_type_scat_dispersion_imag
_atom_type_scat_source
C C 0.0033 0.0016 'International Tables Vol C Tables 4.2.6.8 and 6.1.1.4'
H H 0.0000 0.0000 'International Tables Vol C Tables 4.2.6.8 and 6.1.1.4'
Mn Mn 0.3368 0.7283 'International Tables Vol C Tables 4.2.6.8 and 6.1.1.4'
N N 0.0061 0.0033 'International Tables Vol C Tables 4.2.6.8 and 6.1.1.4'
O O 0.0106 0.0060 'International Tables Vol C Tables 4.2.6.8 and 6.1.1.4'

loop_
_geom_angle_atom_site_label_1
_geom_angle_atom_site_label_2
_geom_angle_atom_site_label_3
_geom_angle_site_symmetry_1
_geom_angle_site_symmetry_3
_geom_angle
_geom_angle_publ_flag
O2W Mn1 O1 . . 86.77(6) y
O2W Mn1 O3 . . 168.07(6) y
O1 Mn1 O3 . . 81.86(6) y
O2W Mn1 O1W . . 94.27(6) y
O1 Mn1 O1W . . 92.94(6) y
O3 Mn1 O1W . . 89.94(6) y
O2W Mn1 O4 . 4_466 104.37(6) y
O1 Mn1 O4 . 4_466 165.32(6) y
O3 Mn1 O4 . 4_466 86.28(6) y
O1W Mn1 O4 . 4_466 95.67(6) y
O2W Mn1 O4 . 8_755 87.87(6) y
O1 Mn1 O4 . 8_755 91.32(6) y
O3 Mn1 O4 . 8_755 88.77(6) y
O1W Mn1 O4 . 8_755 175.33(6) y
O4 Mn1 O4 4_466 8_755 79.77(6) y
C4 C1 C2 . . 116.5(2) ?
C4 C1 C5 . . 119.1(2) ?
C2 C1 C5 . . 124.32(19) ?
O3 C2 N1 . . 117.19(19) ?
O3 C2 C1 . . 122.57(19) ?
N1 C2 C1 . . 120.22(19) ?
O4 C3 N1 . . 121.7(2) ?
O4 C3 N2 . . 117.9(2) ?
N1 C3 N2 . . 120.39(19) ?
N2 C4 C1 . . 121.2(2) ?
N2 C4 H4 . . 119.4 ?
C1 C4 H4 . . 119.4 ?
O2 C5 O1 . . 121.7(2) ?
O2 C5 C1 . . 117.8(2) ?
O1 C5 C1 . . 120.5(2) ?
C3 N1 C2 . . 120.41(19) ?
C4 N2 C3 . . 121.08(19) ?
C4 N2 H2 . . 119.5 ?
C3 N2 H2 . . 119.5 ?
C5 O1 Mn1 . . 133.12(15) ?
C2 O3 Mn1 . . 128.91(14) ?
C3 O4 Mn1 . 4_566 118.34(14) ?
C3 O4 Mn1 . 8_765 122.21(13) ?
Mn1 O4 Mn1 4_566 8_765 100.23(6) y
Mn1 O1W H1WA . . 114.8 ?
Mn1 O1W H1WB . . 118.4 ?
H1WA O1W H1WB . . 109.7 ?
Mn1 O2W H2WA . . 122.6 ?
Mn1 O2W H2WB . . 113.4 ?
H2WA O2W H2WB . . 108.0 ?

loop_
_geom_bond_atom_site_label_1
_geom_bond_atom_site_label_2
_geom_bond_site_symmetry_2
_geom_bond_distance
_geom_bond_publ_flag
Mn1 O2W . 2.1271(16) y
Mn1 O1 . 2.1278(16) y
Mn1 O3 . 2.1437(16) y
Mn1 O1W . 2.1748(17) y
Mn1 O4 4_466 2.1804(16) y
Mn1 O4 8_755 2.3392(16) y
C1 C4 . 1.356(3) ?
C1 C2 . 1.451(3) ?
C1 C5 . 1.501(3) ?
C2 O3 . 1.267(3) ?
C2 N1 . 1.351(3) ?
C3 O4 . 1.276(3) ?
C3 N1 . 1.327(3) ?
C3 N2 . 1.371(3) ?
C4 N2 . 1.345(3) ?
C4 H4 . 0.9300 ?
C5 O2 . 1.257(3) ?
C5 O1 . 1.260(3) ?
N2 H2 . 0.8600 ?
O1W H1WA . 0.8471 ?
O1W H1WB . 0.8458 ?
O2W H2WA . 0.8440 ?
O2W H2WB . 0.8481 ?

loop_
_geom_hbond_atom_site_label_D
_geom_hbond_atom_site_label_H
_geom_hbond_atom_site_label_A
_geom_hbond_site_symmetry_A
_geom_hbond_distance_DH
_geom_hbond_distance_HA
_geom_hbond_distance_DA
_geom_hbond_angle_DHA
N2 H2 O2 6_657 0.86 2.30 3.121(2) 160.0
N2 H2 O1 6_657 0.86 2.31 3.039(2) 142.9
O1W H1WA O2 3_656 0.85 1.91 2.741(2) 165.4
O1W H1WB O3 5_676 0.85 1.84 2.690(2) 178.2
O2W H2WA O1W 8_655 0.84 2.12 2.874(2) 149.1
O2W H2WA N1 4_466 0.84 2.64 3.094(2) 115.3
O2W H2WB O2 3_646 0.85 1.85 2.687(2) 167.4
